data_1537094
loop_
_publ_author_name
'Zhukhlistov, A.P.'
'Shuriga, T.N.'
'Zvyagin, B.B.'

_publ_section_title
;
 Electron-.diffraction investigation fo the crystal structure of
 di-trioctahedral Li, Fe-phengite 1M
;
_journal_name_full Kristallografiya
_journal_page_first 874
_journal_page_last 879
_journal_volume 28
_journal_year 1983
_chemical_formula_sum 'Al2.02 Fe0.92 H2 K0.9 Li0.2 O12 Si3.18'
_chemical_name_systematic 'K.9 (Li.20 Fe.92 Al1.2) (Al.82 Si3.18 O10) (O H)2'
_space_group_IT_number 5
_symmetry_space_group_name_Hall 'C 2y'
_symmetry_space_group_name_H-M 'C 1 2 1'
_cell_angle_alpha 90
_cell_angle_beta 101.18
_cell_angle_gamma 90
_cell_formula_units_Z 2
_cell_length_a 5.282
_cell_length_b 9.141
_cell_length_c 10.11
_cell_volume 478.875
_citation_journal_id_ASTM KRISAJ
_cod_data_source_file Zhukhlistov_KRISAJ_1983_1731.cif
_cod_data_source_block H2Al2.02Fe0.92K0.9Li0.2O12Si3.18
_cod_original_cell_volume 478.8752
_cod_original_formula_sum 'H2 Al2.02 Fe0.92 K0.9 Li0.2 O12 Si3.18'
_cod_database_code 1537094

loop_
_symmetry_equiv_pos_as_xyz
x,y,z
-x,y,-z
x+1/2,y+1/2,z
-x+1/2,y+1/2,-z

loop_
_atom_site_label
_atom_site_type_symbol
_atom_site_fract_x
_atom_site_fract_y
_atom_site_fract_z
_atom_site_occupancy
_atom_site_U_iso_or_equiv
Al2 Al+3 0 0.663 0 0.8 0.0
Li1 Li+1 0 0.33 0 0.2 0.0
K1 K+1 0 0.493 0.5 0.9 0.0
Si2 Si+4 0.427 0.333 0.274 1 0.0
O2 O-2 0.191 0.266 0.334 1 0.0
O5 O-2 0.372 0.322 0.108 1 0.0
Fe2 Fe+2 0 0.33 0 0.4 0.0
O4 O-2 0.845 0.177 0.105 1 0.0
Fe1 Fe+3 0 0.002 0 0.32 0.0
O1 O-2 0.67 0.231 0.334 1 0.0
O3 O-2 0.459 0.496 0.328 1 0.0
Al1 Al+3 0 0.33 0 0.4 0.0
O6 O-2 0.378 0.005 0.101 1 0.0
H1 H+1 0.892 0.494 0.195 1 0.0
Fe3 Fe+2 0 0.663 0 0.2 0.0
Si1 Si+4 0.923 0.168 0.272 0.59 0.0
Al3 Al+3 0.923 0.168 0.272 0.41 0.0
